data_2207771
loop_
_publ_author_name
'Amel, Djedouani'
'Abderrahmen, Benda\^as'
'Bouacida, Sofiane'
'Adel, Beghidja'
'Tahar, Douadi'

_publ_section_title
;
 Bis[3-acetyl-6-methyl-2<i>H</i>-pyran-2,4(3<i>H</i>)-dionato]bis(dimethyl
 sulfoxide)copper(II)
;
_journal_coeditor_code DN6285
_journal_issue 1
_journal_name_full 'Acta Crystallographica Section E'
_journal_page_first m133
_journal_page_last m135
_journal_paper_doi 10.1107/S1600536805041760
_journal_volume 62
_journal_year 2006
_chemical_formula_iupac '[Cu (C8 H7 O4)2 (C2 H6 O S)2]'
_chemical_formula_moiety 'C20 H26 Cu O10 S2'
_chemical_formula_structural 'C20 H26 Cu O10 S2'
_chemical_formula_sum 'C20 H26 Cu O10 S2'
_chemical_formula_weight 554.07
_chemical_name_common
;
Bis[3-acetyl-6-methyl-2H-pyran-2,4(3H)-dionato]bis(dimethyl
sulfoxide)copper(II)
;
_space_group_IT_number 14
_symmetry_cell_setting monoclinic
_symmetry_space_group_name_Hall '-P 2yn'
_symmetry_space_group_name_H-M 'P 1 21/n 1'
_atom_sites_solution_hydrogens geom
_atom_sites_solution_primary direct
_atom_sites_solution_secondary difmap
_cell_angle_alpha 90.00
_cell_angle_beta 92.27(5)
_cell_angle_gamma 90.00
_cell_formula_units_Z 2
_cell_length_a 11.580(5)
_cell_length_b 6.320(5)
_cell_length_c 16.424(5)
_cell_measurement_reflns_used 11050
_cell_measurement_temperature 294
_cell_measurement_theta_max 30.05
_cell_measurement_theta_min 2.11
_cell_volume 1201.1(11)
_computing_cell_refinement 'DENZO and SCALEPACK (Otwinowski & Minor, 1997)'
_computing_data_collection 'KappaCCD (Nonius, 1998)'
_computing_data_reduction 'DENZO and SCALEPACK'
_computing_molecular_graphics
;
ORTEPIII (Burnett & Johnson, 1996), ORTEP-3 for Windows (Farrugia,
1997)
and
PLATON (Spek, 2003)
;
_computing_publication_material 'WinGX (Farrugia, 1999)'
_computing_structure_refinement 'SHELXL97 (Sheldrick, 1997)'
_computing_structure_solution 'SIR2002 (Burla <i>et al.</i>,  2003)'
_diffrn_ambient_temperature 295
_diffrn_measured_fraction_theta_full 0.998
_diffrn_measured_fraction_theta_max 0.998
_diffrn_measurement_device_type 'Nonius KappaCCD area-detector'
_diffrn_measurement_method '\f scans, and \w scans with \k offsets'
_diffrn_radiation_monochromator graphite
_diffrn_radiation_type MoK\a
_diffrn_radiation_wavelength 0.71073
_diffrn_reflns_av_R_equivalents 0.0397
_diffrn_reflns_av_sigmaI/netI 0.0424
_diffrn_reflns_limit_h_max 16
_diffrn_reflns_limit_h_min -13
_diffrn_reflns_limit_k_max 8
_diffrn_reflns_limit_k_min -6
_diffrn_reflns_limit_l_max 23
_diffrn_reflns_limit_l_min -22
_diffrn_reflns_number 11050
_diffrn_reflns_theta_full 30.05
_diffrn_reflns_theta_max 30.05
_diffrn_reflns_theta_min 2.11
_diffrn_standards_decay_% 0
_exptl_absorpt_coefficient_mu 1.135
_exptl_absorpt_correction_type none
_exptl_crystal_colour blue
_exptl_crystal_density_diffrn 1.532
_exptl_crystal_density_method 'not measured'
_exptl_crystal_description prism
_exptl_crystal_F_000 574
_exptl_crystal_size_max 0.1
_exptl_crystal_size_mid 0.1
_exptl_crystal_size_min 0.1
_refine_diff_density_max 0.371
_refine_diff_density_min -0.393
_refine_ls_extinction_method none
_refine_ls_goodness_of_fit_ref 1.048
_refine_ls_hydrogen_treatment constr
_refine_ls_matrix_type full
_refine_ls_number_parameters 155
_refine_ls_number_reflns 3506
_refine_ls_number_restraints 0
_refine_ls_restrained_S_all 1.048
_refine_ls_R_factor_all 0.0564
_refine_ls_R_factor_gt 0.0346
_refine_ls_shift/su_max 0.000
_refine_ls_shift/su_mean 0.000
_refine_ls_structure_factor_coef Fsqd
_refine_ls_weighting_details 'calc w = 1/[\s^2^(Fo^2^)+(0.0438P)^2^+0.1877P] where P = (Fo^2^+2Fc^2^)/3'
_refine_ls_weighting_scheme calc
_refine_ls_wR_factor_gt 0.0849
_refine_ls_wR_factor_ref 0.0926
_reflns_number_gt 2651
_reflns_number_total 3506
_reflns_threshold_expression I>2\s(I)
_cod_data_source_file dn6285.cif
_cod_data_source_block I
_cod_original_sg_symbol_H-M 'P 21/n'
_cod_database_code 2207771
_cod_database_fobs_code 2207771

loop_
_symmetry_equiv_pos_as_xyz
'x, y, z'
'-x+1/2, y+1/2, -z+1/2'
'-x, -y, -z'
'x-1/2, -y-1/2, z-1/2'

loop_
_atom_site_label
_atom_site_fract_x
_atom_site_fract_y
_atom_site_fract_z
_atom_site_U_iso_or_equiv
_atom_site_adp_type
_atom_site_calc_flag
_atom_site_refinement_flags
_atom_site_occupancy
_atom_site_type_symbol
Cu1 0.5000 0.5000 0.5000 0.03410(10) Uani d S 1 Cu
S1 0.73751(4) 0.21537(7) 0.47488(3) 0.04139(13) Uani d . 1 S
O1 0.45594(10) 0.26689(17) 0.43168(7) 0.0370(3) Uani d . 1 O
O2 0.45847(12) 0.1864(2) 0.18715(7) 0.0440(3) Uani d . 1 O
O3 0.55902(15) 0.4706(2) 0.16465(9) 0.0545(4) Uani d . 1 O
O4 0.58586(10) 0.62317(18) 0.41185(7) 0.0380(3) Uani d . 1 O
O5 0.67750(12) 0.3121(2) 0.54540(8) 0.0490(3) Uani d . 1 O
C1 0.46505(13) 0.2507(2) 0.35549(10) 0.0300(3) Uani d . 1 C
C2 0.41204(15) 0.0666(3) 0.31725(11) 0.0352(4) Uani d . 1 C
H2 0.3803 -0.0375 0.3496 0.042 Uiso calc R 1 H
C3 0.40800(15) 0.0437(3) 0.23720(12) 0.0376(4) Uani d . 1 C
C4 0.51841(15) 0.3628(3) 0.21731(11) 0.0372(4) Uani d . 1 C
C5 0.52246(13) 0.3973(2) 0.30415(10) 0.0303(3) Uani d . 1 C
C6 0.58663(14) 0.5735(3) 0.33815(10) 0.0315(3) Uani d . 1 C
C7 0.66346(17) 0.7094(3) 0.28811(12) 0.0462(4) Uani d . 1 C
H7A 0.6168 0.7918 0.2503 0.069 Uiso calc R 1 H
H7B 0.7147 0.6209 0.2586 0.069 Uiso calc R 1 H
H7C 0.7079 0.8023 0.3234 0.069 Uiso calc R 1 H
C8 0.35032(19) -0.1283(3) 0.18953(13) 0.0540(5) Uani d . 1 C
H8A 0.3185 -0.2294 0.2261 0.081 Uiso calc R 1 H
H8B 0.4057 -0.1971 0.1565 0.081 Uiso calc R 1 H
H8C 0.2894 -0.0698 0.1551 0.081 Uiso calc R 1 H
C9 0.8695(2) 0.3578(3) 0.46739(15) 0.0630(6) Uani d . 1 C
H9A 0.8531 0.4998 0.4497 0.095 Uiso calc R 1 H
H9B 0.9170 0.2892 0.4287 0.095 Uiso calc R 1 H
H9C 0.9095 0.3611 0.5197 0.095 Uiso calc R 1 H
C10 0.7993(2) -0.0257(3) 0.51126(15) 0.0553(5) Uani d . 1 C
H10A 0.8419 -0.0004 0.5616 0.083 Uiso calc R 1 H
H10B 0.8503 -0.0806 0.4717 0.083 Uiso calc R 1 H
H10C 0.7389 -0.1264 0.5201 0.083 Uiso calc R 1 H

loop_
_atom_site_aniso_label
_atom_site_aniso_U_11
_atom_site_aniso_U_22
_atom_site_aniso_U_33
_atom_site_aniso_U_12
_atom_site_aniso_U_13
_atom_site_aniso_U_23
Cu1 0.04192(18) 0.03601(16) 0.02500(16) -0.00903(12) 0.00933(12) -0.00397(11)
S1 0.0423(3) 0.0479(3) 0.0340(2) 0.00514(19) 0.00183(19) -0.00032(19)
O1 0.0475(7) 0.0372(6) 0.0270(6) -0.0099(5) 0.0111(5) -0.0032(5)
O2 0.0546(8) 0.0496(7) 0.0277(6) -0.0116(6) 0.0014(6) -0.0035(5)
O3 0.0750(10) 0.0616(9) 0.0275(7) -0.0181(7) 0.0111(7) 0.0047(6)
O4 0.0453(7) 0.0405(7) 0.0288(6) -0.0106(5) 0.0089(5) -0.0028(5)
O5 0.0473(7) 0.0564(8) 0.0440(8) 0.0105(6) 0.0104(6) -0.0034(6)
C1 0.0293(8) 0.0321(8) 0.0289(8) 0.0022(6) 0.0052(6) -0.0010(6)
C2 0.0368(9) 0.0338(8) 0.0356(9) -0.0034(7) 0.0084(7) -0.0030(7)
C3 0.0345(9) 0.0401(9) 0.0383(10) -0.0012(7) 0.0014(7) -0.0054(7)
C4 0.0396(9) 0.0418(9) 0.0303(9) -0.0017(7) 0.0037(7) 0.0000(7)
C5 0.0301(8) 0.0334(8) 0.0278(8) 0.0000(6) 0.0055(6) 0.0006(6)
C6 0.0304(8) 0.0339(7) 0.0305(9) -0.0002(6) 0.0061(6) 0.0015(7)
C7 0.0516(11) 0.0503(10) 0.0378(10) -0.0153(8) 0.0151(9) 0.0003(8)
C8 0.0582(12) 0.0557(12) 0.0479(12) -0.0142(10) -0.0014(10) -0.0142(10)
C9 0.0680(14) 0.0525(12) 0.0708(16) -0.0139(10) 0.0307(12) -0.0054(11)
C10 0.0646(14) 0.0468(11) 0.0557(14) 0.0076(9) 0.0167(11) 0.0052(9)

loop_
_atom_type_symbol
_atom_type_description
_atom_type_scat_dispersion_real
_atom_type_scat_dispersion_imag
_atom_type_scat_source
C C 0.0033 0.0016 'International Tables Vol C Tables 4.2.6.8 and 6.1.1.4'
H H 0.0000 0.0000 'International Tables Vol C Tables 4.2.6.8 and 6.1.1.4'
Cu Cu 0.3201 1.2651 'International Tables Vol C Tables 4.2.6.8 and 6.1.1.4'
O O 0.0106 0.0060 'International Tables Vol C Tables 4.2.6.8 and 6.1.1.4'
S S 0.1246 0.1234 'International Tables Vol C Tables 4.2.6.8 and 6.1.1.4'

loop_
_geom_angle_atom_site_label_1
_geom_angle_atom_site_label_2
_geom_angle_atom_site_label_3
_geom_angle_site_symmetry_1
_geom_angle_site_symmetry_3
_geom_angle
O1 Cu1 O1 . 3_666 180.0
O1 Cu1 O4 . 3_666 89.78(6)
O1 Cu1 O4 3_666 3_666 90.22(6)
O1 Cu1 O4 . . 90.22(6)
O1 Cu1 O4 3_666 . 89.78(6)
O4 Cu1 O4 3_666 . 180.0
O5 S1 C10 . . 106.36(10)
O5 S1 C9 . . 105.76(10)
C10 S1 C9 . . 96.98(13)
C1 O1 Cu1 . . 127.85(10)
C3 O2 C4 . . 122.20(14)
C6 O4 Cu1 . . 129.90(11)
O1 C1 C5 . . 126.05(15)
O1 C1 C2 . . 116.37(15)
C5 C1 C2 . . 117.58(15)
C3 C2 C1 . . 121.14(16)
C3 C2 H2 . . 119.4
C1 C2 H2 . . 119.4
C2 C3 O2 . . 121.79(16)
C2 C3 C8 . . 127.07(18)
O2 C3 C8 . . 111.14(17)
O3 C4 O2 . . 113.46(16)
O3 C4 C5 . . 128.58(17)
O2 C4 C5 . . 117.94(15)
C1 C5 C6 . . 121.08(15)
C1 C5 C4 . . 119.11(15)
C6 C5 C4 . . 119.79(14)
O4 C6 C5 . . 123.12(15)
O4 C6 C7 . . 114.35(15)
C5 C6 C7 . . 122.50(15)
C6 C7 H7A . . 109.5
C6 C7 H7B . . 109.5
H7A C7 H7B . . 109.5
C6 C7 H7C . . 109.5
H7A C7 H7C . . 109.5
H7B C7 H7C . . 109.5
C3 C8 H8A . . 109.5
C3 C8 H8B . . 109.5
H8A C8 H8B . . 109.5
C3 C8 H8C . . 109.5
H8A C8 H8C . . 109.5
H8B C8 H8C . . 109.5
S1 C9 H9A . . 109.5
S1 C9 H9B . . 109.5
H9A C9 H9B . . 109.5
S1 C9 H9C . . 109.5
H9A C9 H9C . . 109.5
H9B C9 H9C . . 109.5
S1 C10 H10A . . 109.5
S1 C10 H10B . . 109.5
H10A C10 H10B . . 109.5
S1 C10 H10C . . 109.5
H10A C10 H10C . . 109.5
H10B C10 H10C . . 109.5

loop_
_geom_bond_atom_site_label_1
_geom_bond_atom_site_label_2
_geom_bond_site_symmetry_2
_geom_bond_distance
Cu1 O1 . 1.9091(15)
Cu1 O1 3_666 1.9091(15)
Cu1 O4 3_666 1.9506(14)
Cu1 O4 . 1.9506(14)
S1 O5 . 1.5040(15)
S1 C10 . 1.776(2)
S1 C9 . 1.782(2)
O1 C1 . 1.264(2)
O2 C3 . 1.367(2)
O2 C4 . 1.394(2)
O3 C4 . 1.210(2)
O4 C6 . 1.2508(19)
C1 C5 . 1.434(2)
C1 C2 . 1.447(2)
C2 C3 . 1.322(3)
C2 H2 . 0.9300
C3 C8 . 1.483(3)
C4 C5 . 1.442(2)
C5 C6 . 1.439(3)
C6 C7 . 1.504(2)
C7 H7A . 0.9600
C7 H7B . 0.9600
C7 H7C . 0.9600
C8 H8A . 0.9600
C8 H8B . 0.9600
C8 H8C . 0.9600
C9 H9A . 0.9600
C9 H9B . 0.9600
C9 H9C . 0.9600
C10 H10A . 0.9600
C10 H10B . 0.9600
C10 H10C . 0.9600

loop_
_geom_hbond_atom_site_label_D
_geom_hbond_atom_site_label_H
_geom_hbond_atom_site_label_A
_geom_hbond_site_symmetry_A
_geom_hbond_distance_DH
_geom_hbond_distance_HA
_geom_hbond_distance_DA
_geom_hbond_angle_DHA
C2 H2 O5 3_656 0.93 2.55 3.475(3) 170
C9 H9B O3 2_645 0.96 2.55 3.394(3) 146
C10 H10B O3 2_645 0.96 2.53 3.379(3) 147
C10 H10C O1 3_656 0.96 2.58 3.486(3) 158
